data_1551809
loop_
_publ_author_name
'KUBO, Kanji'
'TSUJI, Kazuki'
'MATSUMOTO, Taisuke'
'MORI, Akira'

_publ_section_title
;
 Crystal Structure of Cholesteryl 1-Naphthoate
;
_journal_name_full 'X-ray Structure Analysis Online'
_journal_page_first 29
_journal_paper_doi 10.2116/xraystruct.25.29
_journal_volume 25
_journal_year 2009
_chemical_formula_moiety 'C38 H52 O2 '
_chemical_formula_sum 'C38 H52 O2'
_chemical_formula_weight 540.83
_space_group_IT_number 4
_space_group_name_Hall 'P 2yb'
_space_group_name_H-M_alt 'P 1 21 1'
_symmetry_cell_setting monoclinic
_symmetry_Int_Tables_number 4
_symmetry_space_group_name_Hall 'P 2yb'
_symmetry_space_group_name_H-M 'P 1 21 1'
_cell_angle_alpha 90.0000
_cell_angle_beta 104.6771(10)
_cell_angle_gamma 90.0000
_cell_formula_units_Z 2
_cell_length_a 9.702(2)
_cell_length_b 11.936(3)
_cell_length_c 13.977(4)
_cell_measurement_reflns_used 4089
_cell_measurement_temperature 123.1
_cell_measurement_theta_max 27.5
_cell_measurement_theta_min 3.0
_cell_volume 1565.8(7)
_computing_cell_refinement CrystalClear
_computing_data_collection 'CrystalClear (Rigaku, 1999)'
_computing_data_reduction '  CrystalStructure 3.8 (Rigaku/MSC & Rigaku, 2006)'
_computing_molecular_graphics '  ORTEPIII (Burnett & Johnson, 1996) and MERCURY 1.3 (Bruno et al., 2002)'
_computing_publication_material 'CrystalStructure 3.8'
_computing_structure_refinement 'SHELXL97 (Sheldrick 1997)'
_computing_structure_solution 'SIR2002 (Burla et al., 2002)'
_diffrn_detector_area_resol_mean 7.31
_diffrn_measured_fraction_theta_full 0.997
_diffrn_measured_fraction_theta_max 0.997
_diffrn_measurement_device_type 'Rigaku Saturn CCD'
_diffrn_measurement_method '\w scans'
_diffrn_radiation_type 'Mo K\a'
_diffrn_radiation_wavelength 0.71070
_diffrn_reflns_av_R_equivalents 0.065
_diffrn_reflns_limit_h_max 10
_diffrn_reflns_limit_h_min -12
_diffrn_reflns_limit_k_max 13
_diffrn_reflns_limit_k_min -15
_diffrn_reflns_limit_l_max 18
_diffrn_reflns_limit_l_min -18
_diffrn_reflns_number 12809
_diffrn_reflns_theta_full 27.48
_diffrn_reflns_theta_max 27.48
_exptl_absorpt_coefficient_mu 0.068
_exptl_absorpt_correction_T_max 0.993
_exptl_absorpt_correction_T_min 0.866
_exptl_absorpt_correction_type multi-scan
_exptl_absorpt_process_details 'REQAB (Jacobson, 1998)'
_exptl_crystal_colour colorless
_exptl_crystal_density_diffrn 1.147
_exptl_crystal_density_method 'not measured'
_exptl_crystal_description platelet
_exptl_crystal_F_000 592.00
_exptl_crystal_size_max 0.15
_exptl_crystal_size_mid 0.10
_exptl_crystal_size_min 0.10
_refine_diff_density_max 0.29
_refine_diff_density_min -0.31
_refine_ls_extinction_method none
_refine_ls_goodness_of_fit_ref 1.130
_refine_ls_hydrogen_treatment constr
_refine_ls_number_parameters 362
_refine_ls_number_reflns 3758
_refine_ls_R_factor_gt 0.0611
_refine_ls_shift/su_max 0.0000
_refine_ls_structure_factor_coef Fsqd
_refine_ls_weighting_details 'w = 1/[\s^2^(Fo^2^)+(0.0681P)^2^+0.5717P] where P=(Fo^2^+2Fc^2^)/3'
_refine_ls_weighting_scheme calc
_refine_ls_wR_factor_ref 0.1481
_reflns_number_gt 3304
_reflns_number_total 3758
_reflns_threshold_expression I>2\s(I)
_cod_data_source_file 25_29_1.cif
_cod_data_source_block (I)
_cod_original_cell_volume 1565.6(7)
_cod_original_formula_sum 'C38 H52 O2 '
_cod_database_code 1551809

loop_
_symmetry_equiv_pos_site_id
_symmetry_equiv_pos_as_xyz
1 +X,+Y,+Z
2 -X,1/2+Y,-Z

loop_
_atom_site_label
_atom_site_type_symbol
_atom_site_fract_x
_atom_site_fract_y
_atom_site_fract_z
_atom_site_U_iso_or_equiv
_atom_site_adp_type
_atom_site_occupancy
_atom_site_symmetry_multiplicity
_atom_site_calc_flag
_atom_site_refinement_flags
O1 O 1.4069(2) 0.2846(2) 0.29163(18) 0.0279(5) Uani 1.00 1 d .
O2 O 1.3195(2) 0.1103(2) 0.26221(18) 0.0239(5) Uani 1.00 1 d .
C1 C 1.4921(3) 0.1651(2) 0.1792(2) 0.0190(6) Uani 1.00 1 d .
C2 C 1.4732(3) 0.0607(3) 0.1361(2) 0.0246(7) Uani 1.00 1 d .
C3 C 1.5511(3) 0.0274(3) 0.0684(2) 0.0270(7) Uani 1.00 1 d .
C4 C 1.6466(3) 0.0981(3) 0.0452(2) 0.0272(7) Uani 1.00 1 d .
C5 C 1.6692(3) 0.2067(3) 0.0863(2) 0.0219(7) Uani 1.00 1 d .
C6 C 1.7677(3) 0.2817(3) 0.0593(2) 0.0303(8) Uani 1.00 1 d .
C7 C 1.7868(4) 0.3859(3) 0.0960(2) 0.0329(8) Uani 1.00 1 d .
C8 C 1.7100(3) 0.4236(3) 0.1634(2) 0.0277(7) Uani 1.00 1 d .
C9 C 1.6155(3) 0.3542(3) 0.1922(2) 0.0241(7) Uani 1.00 1 d .
C10 C 1.5912(3) 0.2427(3) 0.1550(2) 0.0197(6) Uani 1.00 1 d .
C11 C 1.4046(3) 0.1957(2) 0.2499(2) 0.0199(6) Uani 1.00 1 d .
C12 C 0.9919(3) 0.2061(2) 0.3382(2) 0.0207(6) Uani 1.00 1 d .
C13 C 1.0878(3) 0.1851(3) 0.2686(2) 0.0226(7) Uani 1.00 1 d .
C14 C 1.2258(3) 0.1328(2) 0.3262(2) 0.0201(6) Uani 1.00 1 d .
C15 C 1.1966(3) 0.0214(2) 0.3692(2) 0.0211(6) Uani 1.00 1 d .
C16 C 1.1001(3) 0.0395(2) 0.4382(2) 0.0202(6) Uani 1.00 1 d .
C17 C 1.1383(3) 0.0046(2) 0.5316(2) 0.0222(7) Uani 1.00 1 d .
C18 C 1.0509(3) 0.0186(3) 0.6053(2) 0.0212(6) Uani 1.00 1 d .
C19 C 0.8950(3) 0.0492(2) 0.5566(2) 0.0167(6) Uani 1.00 1 d .
C20 C 0.8913(3) 0.1399(2) 0.4773(2) 0.0178(6) Uani 1.00 1 d .
C21 C 0.9602(3) 0.1011(2) 0.3938(2) 0.0179(6) Uani 1.00 1 d .
C22 C 0.7404(3) 0.1876(3) 0.4379(2) 0.0225(6) Uani 1.00 1 d .
C23 C 0.6716(3) 0.2274(2) 0.5196(2) 0.0227(7) Uani 1.00 1 d .
C24 C 0.6684(3) 0.1338(2) 0.5940(2) 0.0192(6) Uani 1.00 1 d .
C25 C 0.8239(3) 0.0940(2) 0.6338(2) 0.0189(6) Uani 1.00 1 d .
C26 C 0.8185(3) 0.0191(3) 0.7215(2) 0.0216(6) Uani 1.00 1 d .
C27 C 0.7046(3) 0.0748(3) 0.7659(2) 0.0220(7) Uani 1.00 1 d .
C28 C 0.6331(3) 0.1682(2) 0.6923(2) 0.0198(6) Uani 1.00 1 d .
C29 C 0.5682(3) 0.0391(3) 0.5449(2) 0.0242(7) Uani 1.00 1 d .
C30 C 0.8613(3) 0.0216(3) 0.3204(2) 0.0236(7) Uani 1.00 1 d .
C31 C 0.4765(3) 0.1896(3) 0.6931(2) 0.0220(6) Uani 1.00 1 d .
C32 C 0.4653(3) 0.2139(3) 0.7994(2) 0.0232(7) Uani 1.00 1 d .
C33 C 0.3163(3) 0.2497(3) 0.8071(2) 0.0233(7) Uani 1.00 1 d .
C34 C 0.2981(3) 0.2452(3) 0.9126(2) 0.0233(7) Uani 1.00 1 d .
C35 C 0.1715(3) 0.3125(3) 0.9277(2) 0.0238(7) Uani 1.00 1 d .
C36 C 0.1734(4) 0.3173(4) 1.0374(2) 0.0359(9) Uani 1.00 1 d .
C37 C 0.0308(3) 0.2667(4) 0.8670(3) 0.0396(10) Uani 1.00 1 d .
C38 C 0.4092(4) 0.2844(3) 0.6234(2) 0.0346(9) Uani 1.00 1 d .
H1 H 1.4067 0.0103 0.1523 0.030 Uiso 1.00 1 c R
H2 H 1.5364 -0.0448 0.0390 0.032 Uiso 1.00 1 c R
H3 H 1.6996 0.0742 0.0003 0.033 Uiso 1.00 1 c R
H4 H 1.8206 0.2573 0.0145 0.036 Uiso 1.00 1 c R
H5 H 1.8523 0.4347 0.0767 0.039 Uiso 1.00 1 c R
H6 H 1.7241 0.4977 0.1888 0.033 Uiso 1.00 1 c R
H7 H 1.5653 0.3807 0.2378 0.029 Uiso 1.00 1 c R
H8 H 0.9004 0.2376 0.2993 0.025 Uiso 1.00 1 c R
H9 H 1.0375 0.2632 0.3875 0.025 Uiso 1.00 1 c R
H10 H 1.0394 0.1344 0.2145 0.027 Uiso 1.00 1 c R
H11 H 1.1077 0.2567 0.2390 0.027 Uiso 1.00 1 c R
H12 H 1.2744 0.1842 0.3808 0.024 Uiso 1.00 1 c R
H13 H 1.2875 -0.0129 0.4061 0.025 Uiso 1.00 1 c R
H14 H 1.1502 -0.0302 0.3152 0.025 Uiso 1.00 1 c R
H15 H 1.2278 -0.0319 0.5534 0.027 Uiso 1.00 1 c R
H16 H 1.0938 0.0782 0.6529 0.025 Uiso 1.00 1 c R
H17 H 1.0534 -0.0520 0.6428 0.025 Uiso 1.00 1 c R
H18 H 0.8429 -0.0189 0.5248 0.020 Uiso 1.00 1 c R
H19 H 0.9513 0.2032 0.5118 0.021 Uiso 1.00 1 c R
H20 H 0.6791 0.1292 0.3981 0.027 Uiso 1.00 1 c R
H21 H 0.7446 0.2514 0.3935 0.027 Uiso 1.00 1 c R
H22 H 0.7260 0.2919 0.5547 0.027 Uiso 1.00 1 c R
H23 H 0.5731 0.2529 0.4893 0.027 Uiso 1.00 1 c R
H24 H 0.8797 0.1618 0.6626 0.023 Uiso 1.00 1 c R
H25 H 0.9122 0.0171 0.7705 0.026 Uiso 1.00 1 c R
H26 H 0.7904 -0.0582 0.6994 0.026 Uiso 1.00 1 c R
H27 H 0.7495 0.1074 0.8315 0.026 Uiso 1.00 1 c R
H28 H 0.6329 0.0189 0.7738 0.026 Uiso 1.00 1 c R
H29 H 0.6864 0.2391 0.7148 0.024 Uiso 1.00 1 c R
H30 H 0.5637 -0.0181 0.5944 0.029 Uiso 1.00 1 c R
H31 H 0.6041 0.0053 0.4921 0.029 Uiso 1.00 1 c R
H32 H 0.4726 0.0695 0.5170 0.029 Uiso 1.00 1 c R
H33 H 0.7855 0.0651 0.2763 0.028 Uiso 1.00 1 c R
H34 H 0.8190 -0.0329 0.3571 0.028 Uiso 1.00 1 c R
H35 H 0.9166 -0.0180 0.2812 0.028 Uiso 1.00 1 c R
H36 H 0.4214 0.1196 0.6700 0.026 Uiso 1.00 1 c R
H37 H 0.4937 0.1457 0.8400 0.028 Uiso 1.00 1 c R
H38 H 0.5339 0.2738 0.8279 0.028 Uiso 1.00 1 c R
H39 H 0.2978 0.3272 0.7818 0.028 Uiso 1.00 1 c R
H40 H 0.2444 0.2003 0.7644 0.028 Uiso 1.00 1 c R
H41 H 0.2863 0.1660 0.9301 0.028 Uiso 1.00 1 c R
H42 H 0.3861 0.2737 0.9585 0.028 Uiso 1.00 1 c R
H43 H 0.1813 0.3908 0.9050 0.028 Uiso 1.00 1 c R
H44 H 0.2721 0.3137 1.0774 0.043 Uiso 1.00 1 c R
H45 H 0.1197 0.2538 1.0538 0.043 Uiso 1.00 1 c R
H46 H 0.1298 0.3875 1.0511 0.043 Uiso 1.00 1 c R
H47 H 0.0060 0.3030 0.8021 0.048 Uiso 1.00 1 c R
H48 H -0.0438 0.2817 0.9013 0.048 Uiso 1.00 1 c R
H49 H 0.0391 0.1857 0.8586 0.048 Uiso 1.00 1 c R
H50 H 0.3795 0.2559 0.5555 0.042 Uiso 1.00 1 c R
H51 H 0.4790 0.3446 0.6269 0.042 Uiso 1.00 1 c R
H52 H 0.3260 0.3136 0.6431 0.042 Uiso 1.00 1 c R

loop_
_atom_site_aniso_label
_atom_site_aniso_U_11
_atom_site_aniso_U_22
_atom_site_aniso_U_33
_atom_site_aniso_U_12
_atom_site_aniso_U_13
_atom_site_aniso_U_23
O1 0.0319(13) 0.0239(13) 0.0316(12) -0.0042(10) 0.0149(10) -0.0054(11)
O2 0.0234(12) 0.0261(13) 0.0256(11) -0.0012(10) 0.0124(9) -0.0031(10)
C1 0.0181(15) 0.0216(16) 0.0171(14) 0.0055(12) 0.0040(11) 0.0037(12)
C2 0.0221(17) 0.0269(18) 0.0237(16) 0.0036(14) 0.0038(13) 0.0009(14)
C3 0.0318(19) 0.0233(18) 0.0250(16) 0.0074(15) 0.0055(13) -0.0008(14)
C4 0.0286(18) 0.035(2) 0.0181(15) 0.0115(16) 0.0052(13) 0.0016(14)
C5 0.0180(15) 0.0302(18) 0.0171(14) 0.0049(13) 0.0034(11) 0.0025(13)
C6 0.0213(17) 0.044(2) 0.0286(17) 0.0042(16) 0.0121(14) 0.0087(17)
C7 0.0257(19) 0.042(2) 0.0308(19) -0.0032(16) 0.0068(15) 0.0115(17)
C8 0.0253(18) 0.0304(19) 0.0256(17) -0.0041(15) 0.0030(13) 0.0010(15)
C9 0.0201(17) 0.0294(18) 0.0224(16) 0.0031(14) 0.0047(13) 0.0012(14)
C10 0.0153(14) 0.0256(17) 0.0164(14) 0.0007(13) 0.0006(11) 0.0047(12)
C11 0.0181(15) 0.0201(16) 0.0216(14) 0.0012(13) 0.0053(11) 0.0046(13)
C12 0.0207(16) 0.0209(16) 0.0208(14) 0.0021(13) 0.0057(12) 0.0020(13)
C13 0.0239(16) 0.0238(17) 0.0211(15) 0.0014(14) 0.0073(12) 0.0022(13)
C14 0.0204(15) 0.0205(16) 0.0227(15) -0.0015(13) 0.0116(12) -0.0024(13)
C15 0.0202(16) 0.0201(16) 0.0234(16) 0.0003(13) 0.0062(12) 0.0025(13)
C16 0.0187(15) 0.0188(16) 0.0226(15) -0.0024(12) 0.0044(12) -0.0021(13)
C17 0.0177(15) 0.0215(17) 0.0258(16) 0.0028(13) 0.0027(12) 0.0034(13)
C18 0.0188(15) 0.0224(16) 0.0190(15) -0.0015(13) -0.0014(12) 0.0026(13)
C19 0.0177(15) 0.0151(15) 0.0159(13) -0.0010(11) 0.0015(11) 0.0016(11)
C20 0.0181(14) 0.0197(15) 0.0146(13) 0.0004(12) 0.0022(11) 0.0008(12)
C21 0.0197(15) 0.0167(15) 0.0173(14) -0.0021(12) 0.0045(11) 0.0003(12)
C22 0.0240(16) 0.0274(17) 0.0164(14) 0.0078(14) 0.0058(12) 0.0037(13)
C23 0.0259(17) 0.0254(17) 0.0178(14) 0.0078(14) 0.0074(12) 0.0056(13)
C24 0.0223(16) 0.0180(16) 0.0180(14) 0.0036(12) 0.0062(12) 0.0030(12)
C25 0.0229(16) 0.0171(15) 0.0153(14) -0.0027(12) 0.0023(11) 0.0012(12)
C26 0.0261(17) 0.0213(16) 0.0169(14) -0.0002(14) 0.0042(12) 0.0022(13)
C27 0.0238(16) 0.0250(17) 0.0178(14) -0.0015(13) 0.0065(12) 0.0037(13)
C28 0.0239(16) 0.0203(16) 0.0147(14) 0.0018(12) 0.0039(11) -0.0005(12)
C29 0.0214(16) 0.0299(19) 0.0205(15) -0.0010(14) 0.0036(12) -0.0063(14)
C30 0.0242(17) 0.0267(18) 0.0206(15) -0.0043(14) 0.0068(12) -0.0044(14)
C31 0.0220(16) 0.0268(17) 0.0186(14) 0.0047(14) 0.0075(12) 0.0002(13)
C32 0.0231(16) 0.0282(18) 0.0204(15) 0.0011(14) 0.0094(12) 0.0013(14)
C33 0.0239(16) 0.0250(17) 0.0216(15) 0.0060(14) 0.0067(12) 0.0011(13)
C34 0.0262(17) 0.0266(17) 0.0180(15) 0.0001(14) 0.0074(12) 0.0014(13)
C35 0.0218(16) 0.0281(18) 0.0207(15) 0.0020(14) 0.0043(12) -0.0017(14)
C36 0.032(2) 0.052(2) 0.0262(18) 0.0103(19) 0.0125(15) -0.0026(18)
C37 0.0231(18) 0.054(2) 0.041(2) -0.0096(18) 0.0073(16) -0.009(2)
C38 0.042(2) 0.043(2) 0.0224(16) 0.0177(19) 0.0150(15) 0.0092(17)

loop_
_atom_type_symbol
_atom_type_description
_atom_type_scat_dispersion_real
_atom_type_scat_dispersion_imag
_atom_type_scat_source
C C 0.003 0.002
;
International Tables for Crystallography
(1992, Vol. C, Tables 4.2.6.8 and 6.1.1.4)
;
H H 0.000 0.000
;
International Tables for Crystallography
(1992, Vol. C, Table 6.1.1.4)
;
O O 0.011 0.006
;
International Tables for Crystallography
(1992, Vol. C, Tables 4.2.6.8 and 6.1.1.4)
;

loop_
_geom_angle_atom_site_label_1
_geom_angle_atom_site_label_2
_geom_angle_atom_site_label_3
_geom_angle
_geom_angle_publ_flag
C11 O2 C14 115.9(2) no
C2 C1 C10 120.3(3) no
C2 C1 C11 118.2(3) no
C10 C1 C11 121.5(2) no
C1 C2 C3 121.0(3) no
C2 C3 C4 120.1(3) no
C3 C4 C5 121.4(3) no
C4 C5 C6 120.8(3) no
C4 C5 C10 119.7(3) no
C6 C5 C10 119.5(3) no
C5 C6 C7 121.1(3) no
C6 C7 C8 120.4(3) no
C7 C8 C9 120.5(3) no
C8 C9 C10 121.3(3) no
C1 C10 C5 117.6(3) no
C1 C10 C9 125.1(3) no
C5 C10 C9 117.3(3) no
O1 C11 O2 122.6(3) no
O1 C11 C1 125.9(3) no
O2 C11 C1 111.5(2) no
C13 C12 C21 114.7(2) no
C12 C13 C14 109.2(2) no
O2 C14 C13 110.9(2) no
O2 C14 C15 106.9(2) no
C13 C14 C15 110.2(2) no
C14 C15 C16 109.5(2) no
C15 C16 C17 121.0(2) no
C15 C16 C21 115.9(2) no
C17 C16 C21 123.1(3) no
C16 C17 C18 125.0(3) no
C17 C18 C19 112.8(2) no
C18 C19 C20 109.0(2) no
C18 C19 C25 110.0(2) no
C20 C19 C25 109.4(2) no
C19 C20 C21 113.2(2) no
C19 C20 C22 111.3(2) no
C21 C20 C22 113.1(2) no
C12 C21 C16 109.0(2) no
C12 C21 C20 108.3(2) no
C12 C21 C30 109.5(2) no
C16 C21 C20 110.2(2) no
C16 C21 C30 108.2(2) no
C20 C21 C30 111.7(2) no
C20 C22 C23 113.7(2) no
C22 C23 C24 111.5(2) no
C23 C24 C25 106.4(2) no
C23 C24 C28 117.0(2) no
C23 C24 C29 110.7(2) no
C25 C24 C28 100.2(2) no
C25 C24 C29 112.6(2) no
C28 C24 C29 109.5(2) no
C19 C25 C24 115.5(2) no
C19 C25 C26 118.6(2) no
C24 C25 C26 103.8(2) no
C25 C26 C27 104.1(2) no
C26 C27 C28 106.7(2) no
C24 C28 C27 103.5(2) no
C24 C28 C31 119.3(2) no
C27 C28 C31 112.8(2) no
C28 C31 C32 110.4(2) no
C28 C31 C38 112.3(3) no
C32 C31 C38 110.6(3) no
C31 C32 C33 114.6(2) no
C32 C33 C34 113.5(2) no
C33 C34 C35 114.1(2) no
C34 C35 C36 110.6(2) no
C34 C35 C37 112.1(3) no
C36 C35 C37 110.8(3) no
C1 C2 H1 119.5 no
C3 C2 H1 119.5 no
C2 C3 H2 120.0 no
C4 C3 H2 119.9 no
C3 C4 H3 119.3 no
C5 C4 H3 119.3 no
C5 C6 H4 119.4 no
C7 C6 H4 119.5 no
C6 C7 H5 119.8 no
C8 C7 H5 119.8 no
C7 C8 H6 119.8 no
C9 C8 H6 119.8 no
C8 C9 H7 119.4 no
C10 C9 H7 119.4 no
C13 C12 H8 108.6 no
C13 C12 H9 108.6 no
C21 C12 H8 108.6 no
C21 C12 H9 108.6 no
H8 C12 H9 107.6 no
C12 C13 H10 109.8 no
C12 C13 H11 109.8 no
C14 C13 H10 109.8 no
C14 C13 H11 109.8 no
H10 C13 H11 108.3 no
O2 C14 H12 109.6 no
C13 C14 H12 109.6 no
C15 C14 H12 109.6 no
C14 C15 H13 109.8 no
C14 C15 H14 109.8 no
C16 C15 H13 109.8 no
C16 C15 H14 109.8 no
H13 C15 H14 108.2 no
C16 C17 H15 117.5 no
C18 C17 H15 117.5 no
C17 C18 H16 109.0 no
C17 C18 H17 109.0 no
C19 C18 H16 109.0 no
C19 C18 H17 109.0 no
H16 C18 H17 107.8 no
C18 C19 H18 109.5 no
C20 C19 H18 109.5 no
C25 C19 H18 109.5 no
C19 C20 H19 106.2 no
C21 C20 H19 106.2 no
C22 C20 H19 106.2 no
C20 C22 H20 108.8 no
C20 C22 H21 108.8 no
C23 C22 H20 108.8 no
C23 C22 H21 108.8 no
H20 C22 H21 107.7 no
C22 C23 H22 109.3 no
C22 C23 H23 109.3 no
C24 C23 H22 109.3 no
C24 C23 H23 109.3 no
H22 C23 H23 108.0 no
C19 C25 H24 106.0 no
C24 C25 H24 106.0 no
C26 C25 H24 106.0 no
C25 C26 H25 110.9 no
C25 C26 H26 110.9 no
C27 C26 H25 110.9 no
C27 C26 H26 110.9 no
H25 C26 H26 108.9 no
C26 C27 H27 110.4 no
C26 C27 H28 110.4 no
C28 C27 H27 110.4 no
C28 C27 H28 110.4 no
H27 C27 H28 108.6 no
C24 C28 H29 106.8 no
C27 C28 H29 106.8 no
C31 C28 H29 106.8 no
C24 C29 H30 109.5 no
C24 C29 H31 109.5 no
C24 C29 H32 109.5 no
H30 C29 H31 109.5 no
H30 C29 H32 109.5 no
H31 C29 H32 109.5 no
C21 C30 H33 109.5 no
C21 C30 H34 109.5 no
C21 C30 H35 109.5 no
H33 C30 H34 109.5 no
H33 C30 H35 109.5 no
H34 C30 H35 109.5 no
C28 C31 H36 107.8 no
C32 C31 H36 107.8 no
C38 C31 H36 107.8 no
C31 C32 H37 108.6 no
C31 C32 H38 108.6 no
C33 C32 H37 108.6 no
C33 C32 H38 108.6 no
H37 C32 H38 107.6 no
C32 C33 H39 108.9 no
C32 C33 H40 108.9 no
C34 C33 H39 108.9 no
C34 C33 H40 108.9 no
H39 C33 H40 107.7 no
C33 C34 H41 108.7 no
C33 C34 H42 108.7 no
C35 C34 H41 108.7 no
C35 C34 H42 108.7 no
H41 C34 H42 107.6 no
C34 C35 H43 107.7 no
C36 C35 H43 107.7 no
C37 C35 H43 107.7 no
C35 C36 H44 109.5 no
C35 C36 H45 109.5 no
C35 C36 H46 109.5 no
H44 C36 H45 109.5 no
H44 C36 H46 109.5 no
H45 C36 H46 109.5 no
C35 C37 H47 109.5 no
C35 C37 H48 109.5 no
C35 C37 H49 109.5 no
H47 C37 H48 109.5 no
H47 C37 H49 109.5 no
H48 C37 H49 109.5 no
C31 C38 H50 109.5 no
C31 C38 H51 109.5 no
C31 C38 H52 109.5 no
H50 C38 H51 109.5 no
H50 C38 H52 109.5 no
H51 C38 H52 109.5 no

loop_
_geom_bond_atom_site_label_1
_geom_bond_atom_site_label_2
_geom_bond_distance
_geom_bond_publ_flag
O1 C11 1.208(4) no
O2 C11 1.350(4) no
O2 C14 1.452(4) no
C1 C2 1.376(4) no
C1 C10 1.436(4) no
C1 C11 1.502(5) no
C2 C3 1.410(5) no
C3 C4 1.352(5) no
C4 C5 1.412(5) no
C5 C6 1.429(5) no
C5 C10 1.430(5) no
C6 C7 1.340(6) no
C7 C8 1.413(6) no
C8 C9 1.370(5) no
C9 C10 1.426(5) no
C12 C13 1.528(5) no
C12 C21 1.546(4) no
C13 C14 1.511(4) no
C14 C15 1.515(5) no
C15 C16 1.520(5) no
C16 C17 1.330(4) no
C16 C21 1.531(4) no
C17 C18 1.500(5) no
C18 C19 1.537(4) no
C19 C20 1.544(4) no
C19 C25 1.516(4) no
C20 C21 1.555(4) no
C20 C22 1.537(4) no
C21 C30 1.541(4) no
C22 C23 1.537(5) no
C23 C24 1.532(4) no
C24 C25 1.545(4) no
C24 C28 1.553(4) no
C24 C29 1.535(4) no
C25 C26 1.529(4) no
C26 C27 1.547(5) no
C27 C28 1.556(4) no
C28 C31 1.544(4) no
C31 C32 1.544(4) no
C31 C38 1.528(5) no
C32 C33 1.537(5) no
C33 C34 1.530(4) no
C34 C35 1.526(5) no
C35 C36 1.530(5) no
C35 C37 1.515(4) no
C2 H1 0.950 no
C3 H2 0.950 no
C4 H3 0.950 no
C6 H4 0.950 no
C7 H5 0.950 no
C8 H6 0.950 no
C9 H7 0.950 no
C12 H8 0.990 no
C12 H9 0.990 no
C13 H10 0.990 no
C13 H11 0.990 no
C14 H12 1.000 no
C15 H13 0.990 no
C15 H14 0.990 no
C17 H15 0.950 no
C18 H16 0.990 no
C18 H17 0.990 no
C19 H18 1.000 no
C20 H19 1.000 no
C22 H20 0.990 no
C22 H21 0.990 no
C23 H22 0.990 no
C23 H23 0.990 no
C25 H24 1.000 no
C26 H25 0.990 no
C26 H26 0.990 no
C27 H27 0.990 no
C27 H28 0.990 no
C28 H29 1.000 no
C29 H30 0.980 no
C29 H31 0.980 no
C29 H32 0.980 no
C30 H33 0.980 no
C30 H34 0.980 no
C30 H35 0.980 no
C31 H36 1.000 no
C32 H37 0.990 no
C32 H38 0.990 no
C33 H39 0.990 no
C33 H40 0.990 no
C34 H41 0.990 no
C34 H42 0.990 no
C35 H43 1.000 no
C36 H44 0.980 no
C36 H45 0.980 no
C36 H46 0.980 no
C37 H47 0.980 no
C37 H48 0.980 no
C37 H49 0.980 no
C38 H50 0.980 no
C38 H51 0.980 no
C38 H52 0.980 no

loop_
_geom_contact_atom_site_label_1
_geom_contact_atom_site_label_2
_geom_contact_distance
_geom_contact_publ_flag
_geom_contact_site_symmetry_2
O1 C22 3.555(3) no 1_655
O1 C26 3.528(4) no 2_756
C11 C36 3.547(4) no 1_654
C22 O1 3.555(3) no 1_455
C26 O1 3.528(4) no 2_746
C36 C11 3.547(4) no 1_456
O1 H20 3.261 no 1_655
O1 H21 3.249 no 1_655
O1 H23 2.850 no 1_655
O1 H26 2.706 no 2_756
O1 H28 2.937 no 2_756
O1 H30 2.818 no 2_756
O1 H44 2.968 no 1_654
O2 H20 3.532 no 1_655
O2 H32 3.527 no 1_655
O2 H44 3.490 no 1_654
O2 H45 3.510 no 1_654
C1 H20 3.166 no 1_655
C1 H21 3.509 no 1_655
C1 H33 3.069 no 1_655
C1 H41 3.547 no 1_654
C1 H42 3.262 no 1_654
C1 H44 2.861 no 1_654
C2 H33 3.165 no 1_655
C2 H38 3.464 no 2_746
C2 H39 3.568 no 2_746
C2 H41 3.242 no 1_654
C2 H42 3.504 no 1_654
C2 H44 3.576 no 1_654
C3 H33 3.236 no 1_655
C3 H37 3.405 no 1_654
C3 H38 3.542 no 2_746
C3 H39 3.270 no 2_746
C3 H41 3.249 no 1_654
C3 H42 3.510 no 1_654
C3 H42 3.130 no 2_746
C3 H43 3.008 no 2_746
C4 H27 3.383 no 1_654
C4 H33 3.194 no 1_655
C4 H37 2.932 no 1_654
C4 H41 3.551 no 1_654
C4 H42 3.271 no 1_654
C4 H43 2.967 no 2_746
C5 H8 3.263 no 1_655
C5 H33 3.108 no 1_655
C5 H37 3.509 no 1_654
C5 H42 2.981 no 1_654
C6 H2 3.581 no 2_855
C6 H8 3.316 no 1_655
C6 H10 3.442 no 1_655
C6 H38 3.449 no 1_654
C6 H45 3.451 no 1_754
C6 H48 3.204 no 1_754
C7 H2 3.328 no 2_855
C7 H8 3.291 no 1_655
C7 H11 3.594 no 1_655
C7 H25 3.420 no 2_856
C7 H41 3.418 no 2_756
C7 H46 3.539 no 1_754
C8 H2 3.230 no 2_855
C8 H8 3.190 no 1_655
C8 H16 3.338 no 2_856
C8 H17 3.088 no 2_856
C8 H37 3.300 no 2_756
C8 H40 3.449 no 2_756
C8 H41 3.178 no 2_756
C9 H2 3.414 no 2_855
C9 H8 3.118 no 1_655
C9 H21 3.034 no 1_655
C9 H28 3.238 no 2_756
C9 H42 3.585 no 1_654
C9 H44 3.346 no 1_654
C10 H8 3.164 no 1_655
C10 H20 3.556 no 1_655
C10 H21 3.290 no 1_655
C10 H33 3.051 no 1_655
C10 H42 2.977 no 1_654
C10 H44 3.126 no 1_654
C11 H20 3.036 no 1_655
C11 H21 3.464 no 1_655
C11 H23 3.401 no 1_655
C11 H44 2.807 no 1_654
C11 H45 3.434 no 1_654
C12 H17 2.942 no 2_756
C13 H26 3.273 no 2_756
C13 H45 3.202 no 1_654
C14 H32 3.191 no 1_655
C14 H50 3.498 no 1_655
C15 H22 2.966 no 2_746
C15 H32 2.994 no 1_655
C16 H22 3.392 no 2_746
C16 H32 3.519 no 1_655
C17 H21 3.304 no 2_746
C17 H22 3.231 no 2_746
C17 H32 3.391 no 1_655
C17 H36 3.236 no 1_655
C18 H6 3.150 no 2_846
C18 H8 3.596 no 2_746
C18 H9 3.176 no 2_746
C18 H40 3.325 no 1_655
C19 H9 3.526 no 2_746
C22 H15 3.361 no 2_756
C23 H13 3.261 no 2_756
C23 H15 3.279 no 2_756
C25 H47 3.574 no 1_655
C25 H49 3.479 no 1_655
C26 H11 3.229 no 2_746
C26 H46 3.465 no 2_647
C26 H49 3.181 no 1_655
C27 H3 3.290 no 1_456
C27 H7 3.486 no 2_746
C27 H46 3.469 no 2_647
C27 H49 3.439 no 1_655
C29 H13 2.981 no 1_455
C29 H15 3.440 no 1_455
C29 H51 3.288 no 2_646
C30 H39 2.948 no 2_646
C30 H43 3.445 no 2_646
C30 H47 3.537 no 2_646
C30 H52 3.193 no 2_646
C32 H3 3.549 no 1_456
C32 H6 3.195 no 2_746
C33 H2 3.335 no 2_756
C33 H6 3.036 no 2_746
C33 H16 3.338 no 1_455
C33 H34 3.492 no 2_656
C33 H35 3.591 no 2_656
C34 H2 2.961 no 2_756
C34 H6 3.259 no 2_746
C35 H2 3.237 no 2_756
C35 H3 3.420 no 2_756
C35 H35 3.475 no 2_656
C36 H3 3.395 no 2_756
C36 H4 3.432 no 1_356
C36 H5 3.584 no 1_356
C36 H11 3.128 no 1_456
C37 H4 3.248 no 1_356
C37 H24 3.124 no 1_455
C37 H25 3.352 no 1_455
C37 H27 3.258 no 1_455
C37 H29 3.492 no 1_455
C37 H35 3.419 no 2_656
C38 H12 3.520 no 1_455
C38 H31 3.077 no 2_656
C38 H34 3.168 no 2_656
H1 H38 2.880 no 2_746
H1 H39 3.537 no 2_746
H1 H41 3.552 no 1_654
H1 H51 3.596 no 2_746
H2 C6 3.581 no 2_845
H2 C7 3.328 no 2_845
H2 C8 3.230 no 2_845
H2 C9 3.414 no 2_845
H2 C33 3.335 no 2_746
H2 C34 2.961 no 2_746
H2 C35 3.237 no 2_746
H2 H6 3.564 no 2_845
H2 H37 3.535 no 1_654
H2 H38 3.042 no 2_746
H2 H39 3.026 no 2_746
H2 H41 3.558 no 1_654
H2 H42 2.290 no 2_746
H2 H43 2.760 no 2_746
H2 H44 3.237 no 2_746
H3 C27 3.290 no 1_654
H3 C32 3.549 no 1_654
H3 C35 3.420 no 2_746
H3 C36 3.395 no 2_746
H3 H27 2.558 no 1_654
H3 H28 3.138 no 1_654
H3 H37 2.734 no 1_654
H3 H38 3.479 no 1_654
H3 H43 2.665 no 2_746
H3 H44 3.328 no 2_746
H3 H46 2.971 no 2_746
H4 C36 3.432 no 1_754
H4 C37 3.248 no 1_754
H4 H10 3.386 no 1_655
H4 H27 3.054 no 1_654
H4 H38 3.302 no 1_654
H4 H45 2.813 no 1_754
H4 H46 3.301 no 1_754
H4 H48 2.318 no 1_754
H4 H49 3.509 no 1_754
H5 C36 3.584 no 1_754
H5 H11 3.599 no 1_655
H5 H25 2.877 no 2_856
H5 H41 3.062 no 2_756
H5 H45 3.452 no 1_754
H5 H46 2.860 no 1_754
H5 H48 3.408 no 1_754
H5 H49 3.228 no 2_756
H6 C18 3.150 no 2_856
H6 C32 3.195 no 2_756
H6 C33 3.036 no 2_756
H6 C34 3.259 no 2_756
H6 H2 3.564 no 2_855
H6 H15 3.532 no 2_856
H6 H16 2.638 no 2_856
H6 H17 2.824 no 2_856
H6 H25 3.437 no 2_856
H6 H36 3.067 no 2_756
H6 H37 2.705 no 2_756
H6 H40 2.503 no 2_756
H6 H41 2.593 no 2_756
H6 H49 3.395 no 2_756
H7 C27 3.486 no 2_756
H7 H8 3.579 no 1_655
H7 H15 3.266 no 2_856
H7 H21 2.868 no 1_655
H7 H28 2.507 no 2_756
H7 H30 3.164 no 2_756
H7 H36 3.118 no 2_756
H7 H37 3.346 no 2_756
H7 H44 3.243 no 1_654
H8 C5 3.263 no 1_455
H8 C6 3.316 no 1_455
H8 C7 3.291 no 1_455
H8 C8 3.190 no 1_455
H8 C9 3.118 no 1_455
H8 C10 3.164 no 1_455
H8 C18 3.596 no 2_756
H8 H7 3.579 no 1_455
H8 H17 2.641 no 2_756
H9 C18 3.176 no 2_756
H9 C19 3.526 no 2_756
H9 H17 2.374 no 2_756
H9 H18 2.982 no 2_756
H9 H26 3.136 no 2_756
H9 H50 3.547 no 1_655
H10 C6 3.442 no 1_455
H10 H4 3.386 no 1_455
H10 H45 2.927 no 1_654
H11 C7 3.594 no 1_455
H11 C26 3.229 no 2_756
H11 C36 3.128 no 1_654
H11 H5 3.599 no 1_455
H11 H17 3.419 no 2_756
H11 H25 3.114 no 2_756
H11 H26 2.483 no 2_756
H11 H44 3.151 no 1_654
H11 H45 2.621 no 1_654
H11 H46 3.108 no 1_654
H12 C38 3.520 no 1_655
H12 H23 3.024 no 1_655
H12 H26 3.278 no 2_756
H12 H32 2.709 no 1_655
H12 H50 2.545 no 1_655
H13 C23 3.261 no 2_746
H13 C29 2.981 no 1_655
H13 H22 2.405 no 2_746
H13 H23 3.283 no 2_746
H13 H29 3.450 no 2_746
H13 H30 3.247 no 1_655
H13 H31 3.010 no 1_655
H13 H32 2.277 no 1_655
H13 H51 2.961 no 2_746
H14 H22 2.855 no 2_746
H14 H29 3.256 no 2_746
H14 H47 2.772 no 2_646
H15 C22 3.361 no 2_746
H15 C23 3.279 no 2_746
H15 C29 3.440 no 1_655
H15 H6 3.532 no 2_846
H15 H7 3.266 no 2_846
H15 H21 2.685 no 2_746
H15 H22 2.692 no 2_746
H15 H23 3.357 no 2_746
H15 H30 3.167 no 1_655
H15 H32 2.825 no 1_655
H15 H36 2.811 no 1_655
H16 C8 3.338 no 2_846
H16 C33 3.338 no 1_655
H16 H6 2.638 no 2_846
H16 H36 3.165 no 1_655
H16 H40 2.353 no 1_655
H16 H49 3.311 no 1_655
H17 C8 3.088 no 2_846
H17 C12 2.942 no 2_746
H17 H6 2.824 no 2_846
H17 H8 2.641 no 2_746
H17 H9 2.374 no 2_746
H17 H11 3.419 no 2_746
H17 H21 3.179 no 2_746
H18 H9 2.982 no 2_746
H18 H50 3.452 no 2_646
H18 H52 3.200 no 2_646
H20 O1 3.261 no 1_455
H20 O2 3.532 no 1_455
H20 C1 3.166 no 1_455
H20 C10 3.556 no 1_455
H20 C11 3.036 no 1_455
H21 O1 3.249 no 1_455
H21 C1 3.509 no 1_455
H21 C9 3.034 no 1_455
H21 C10 3.290 no 1_455
H21 C11 3.464 no 1_455
H21 C17 3.304 no 2_756
H21 H7 2.868 no 1_455
H21 H15 2.685 no 2_756
H21 H17 3.179 no 2_756
H22 C15 2.966 no 2_756
H22 C16 3.392 no 2_756
H22 C17 3.231 no 2_756
H22 H13 2.405 no 2_756
H22 H14 2.855 no 2_756
H22 H15 2.692 no 2_756
H23 O1 2.850 no 1_455
H23 C11 3.401 no 1_455
H23 H12 3.024 no 1_455
H23 H13 3.283 no 2_756
H23 H15 3.357 no 2_756
H23 H30 3.134 no 2_656
H23 H31 3.511 no 2_656
H24 C37 3.124 no 1_655
H24 H40 3.493 no 1_655
H24 H47 2.633 no 1_655
H24 H48 3.532 no 1_655
H24 H49 2.798 no 1_655
H25 C7 3.420 no 2_846
H25 C37 3.352 no 1_655
H25 H5 2.877 no 2_846
H25 H6 3.437 no 2_846
H25 H11 3.114 no 2_746
H25 H46 3.047 no 2_647
H25 H47 3.531 no 1_655
H25 H49 2.512 no 1_655
H26 O1 2.706 no 2_746
H26 C13 3.273 no 2_746
H26 H9 3.136 no 2_746
H26 H11 2.483 no 2_746
H26 H12 3.278 no 2_746
H26 H46 3.436 no 2_647
H27 C4 3.383 no 1_456
H27 C37 3.258 no 1_655
H27 H3 2.558 no 1_456
H27 H4 3.054 no 1_456
H27 H46 3.158 no 2_647
H27 H47 3.511 no 1_655
H27 H48 2.882 no 1_655
H27 H49 2.893 no 1_655
H28 O1 2.937 no 2_746
H28 C9 3.238 no 2_746
H28 H3 3.138 no 1_456
H28 H7 2.507 no 2_746
H28 H44 3.193 no 2_647
H28 H46 3.300 no 2_647
H29 C37 3.492 no 1_655
H29 H13 3.450 no 2_756
H29 H14 3.256 no 2_756
H29 H47 3.125 no 1_655
H29 H48 3.232 no 1_655
H29 H49 3.559 no 1_655
H30 O1 2.818 no 2_746
H30 H7 3.164 no 2_746
H30 H13 3.247 no 1_455
H30 H15 3.167 no 1_455
H30 H23 3.134 no 2_646
H30 H50 3.545 no 2_646
H30 H51 3.432 no 2_646
H31 C38 3.077 no 2_646
H31 H13 3.010 no 1_455
H31 H23 3.511 no 2_646
H31 H50 3.064 no 2_646
H31 H51 2.533 no 2_646
H31 H52 3.149 no 2_646
H32 O2 3.527 no 1_455
H32 C14 3.191 no 1_455
H32 C15 2.994 no 1_455
H32 C16 3.519 no 1_455
H32 C17 3.391 no 1_455
H32 H12 2.709 no 1_455
H32 H13 2.277 no 1_455
H32 H15 2.825 no 1_455
H32 H51 3.457 no 2_646
H33 C1 3.069 no 1_455
H33 C2 3.165 no 1_455
H33 C3 3.236 no 1_455
H33 C4 3.194 no 1_455
H33 C5 3.108 no 1_455
H33 C10 3.051 no 1_455
H33 H39 3.007 no 2_646
H33 H43 3.356 no 2_646
H33 H52 3.474 no 2_646
H34 C33 3.492 no 2_646
H34 C38 3.168 no 2_646
H34 H39 2.593 no 2_646
H34 H40 3.588 no 2_646
H34 H50 3.570 no 2_646
H34 H51 3.298 no 2_646
H34 H52 2.310 no 2_646
H35 C33 3.591 no 2_646
H35 C35 3.475 no 2_646
H35 C37 3.419 no 2_646
H35 H39 2.754 no 2_646
H35 H43 2.757 no 2_646
H35 H47 2.631 no 2_646
H35 H52 3.459 no 2_646
H36 C17 3.236 no 1_455
H36 H6 3.067 no 2_746
H36 H7 3.118 no 2_746
H36 H15 2.811 no 1_455
H36 H16 3.165 no 1_455
H37 C3 3.405 no 1_456
H37 C4 2.932 no 1_456
H37 C5 3.509 no 1_456
H37 C8 3.300 no 2_746
H37 H2 3.535 no 1_456
H37 H3 2.734 no 1_456
H37 H6 2.705 no 2_746
H37 H7 3.346 no 2_746
H38 C2 3.464 no 2_756
H38 C3 3.542 no 2_756
H38 C6 3.449 no 1_456
H38 H1 2.880 no 2_756
H38 H2 3.042 no 2_756
H38 H3 3.479 no 1_456
H38 H4 3.302 no 1_456
H39 C2 3.568 no 2_756
H39 C3 3.270 no 2_756
H39 C30 2.948 no 2_656
H39 H1 3.537 no 2_756
H39 H2 3.026 no 2_756
H39 H33 3.007 no 2_656
H39 H34 2.593 no 2_656
H39 H35 2.754 no 2_656
H40 C8 3.449 no 2_746
H40 C18 3.325 no 1_455
H40 H6 2.503 no 2_746
H40 H16 2.353 no 1_455
H40 H24 3.493 no 1_455
H40 H34 3.588 no 2_656
H41 C1 3.547 no 1_456
H41 C2 3.242 no 1_456
H41 C3 3.249 no 1_456
H41 C4 3.551 no 1_456
H41 C7 3.418 no 2_746
H41 C8 3.178 no 2_746
H41 H1 3.552 no 1_456
H41 H2 3.558 no 1_456
H41 H5 3.062 no 2_746
H41 H6 2.593 no 2_746
H42 C1 3.262 no 1_456
H42 C2 3.504 no 1_456
H42 C3 3.510 no 1_456
H42 C3 3.130 no 2_756
H42 C4 3.271 no 1_456
H42 C5 2.981 no 1_456
H42 C9 3.585 no 1_456
H42 C10 2.977 no 1_456
H42 H2 2.290 no 2_756
H43 C3 3.008 no 2_756
H43 C4 2.967 no 2_756
H43 C30 3.445 no 2_656
H43 H2 2.760 no 2_756
H43 H3 2.665 no 2_756
H43 H33 3.356 no 2_656
H43 H35 2.757 no 2_656
H44 O1 2.968 no 1_456
H44 O2 3.490 no 1_456
H44 C1 2.861 no 1_456
H44 C2 3.576 no 1_456
H44 C9 3.346 no 1_456
H44 C10 3.126 no 1_456
H44 C11 2.807 no 1_456
H44 H2 3.237 no 2_756
H44 H3 3.328 no 2_756
H44 H7 3.243 no 1_456
H44 H11 3.151 no 1_456
H44 H28 3.193 no 2_657
H45 O2 3.510 no 1_456
H45 C6 3.451 no 1_356
H45 C11 3.434 no 1_456
H45 C13 3.202 no 1_456
H45 H4 2.813 no 1_356
H45 H5 3.452 no 1_356
H45 H10 2.927 no 1_456
H45 H11 2.621 no 1_456
H46 C7 3.539 no 1_356
H46 C26 3.465 no 2_657
H46 C27 3.469 no 2_657
H46 H3 2.971 no 2_756
H46 H4 3.301 no 1_356
H46 H5 2.860 no 1_356
H46 H11 3.108 no 1_456
H46 H25 3.047 no 2_657
H46 H26 3.436 no 2_657
H46 H27 3.158 no 2_657
H46 H28 3.300 no 2_657
H47 C25 3.574 no 1_455
H47 C30 3.537 no 2_656
H47 H14 2.772 no 2_656
H47 H24 2.633 no 1_455
H47 H25 3.531 no 1_455
H47 H27 3.511 no 1_455
H47 H29 3.125 no 1_455
H47 H35 2.631 no 2_656
H48 C6 3.204 no 1_356
H48 H4 2.318 no 1_356
H48 H5 3.408 no 1_356
H48 H24 3.532 no 1_455
H48 H27 2.882 no 1_455
H48 H29 3.232 no 1_455
H49 C25 3.479 no 1_455
H49 C26 3.181 no 1_455
H49 C27 3.439 no 1_455
H49 H4 3.509 no 1_356
H49 H5 3.228 no 2_746
H49 H6 3.395 no 2_746
H49 H16 3.311 no 1_455
H49 H24 2.798 no 1_455
H49 H25 2.512 no 1_455
H49 H27 2.893 no 1_455
H49 H29 3.559 no 1_455
H50 C14 3.498 no 1_455
H50 H9 3.547 no 1_455
H50 H12 2.545 no 1_455
H50 H18 3.452 no 2_656
H50 H30 3.545 no 2_656
H50 H31 3.064 no 2_656
H50 H34 3.570 no 2_656
H51 C29 3.288 no 2_656
H51 H1 3.596 no 2_756
H51 H13 2.961 no 2_756
H51 H30 3.432 no 2_656
H51 H31 2.533 no 2_656
H51 H32 3.457 no 2_656
H51 H34 3.298 no 2_656
H52 C30 3.193 no 2_656
H52 H18 3.200 no 2_656
H52 H31 3.149 no 2_656
H52 H33 3.474 no 2_656
H52 H34 2.310 no 2_656
H52 H35 3.459 no 2_656

loop_
_geom_hbond_atom_site_label_D
_geom_hbond_atom_site_label_H
_geom_hbond_atom_site_label_A
_geom_hbond_distance_DH
_geom_hbond_distance_HA
_geom_hbond_distance_DA
_geom_hbond_angle_DHA
_geom_hbond_site_symmetry_A
_geom_hbond_publ_flag
C26 H26 O1 0.99 2.706 3.528(4) 141 2_746 yes
C12 H8 Cg2 0.99 2.904 3.837 158 1_455 yes
C30 H33 Cg1 0.98 2.806 3.752 162 1_455 yes
C34 H41 Cg1 0.99 3.264 3.575 100 1_456 yes
C34 H42 Cg2 0.99 3.302 4.276 169 1_456 yes

loop_
_geom_torsion_atom_site_label_1
_geom_torsion_atom_site_label_2
_geom_torsion_atom_site_label_3
_geom_torsion_atom_site_label_4
_geom_torsion
_geom_torsion_publ_flag
C11 O2 C14 C13 86.7(3) no
C11 O2 C14 C15 -153.2(2) no
C14 O2 C11 O1 2.3(4) no
C14 O2 C11 C1 -177.5(2) no
C2 C1 C10 C5 -0.8(4) no
C2 C1 C10 C9 177.6(2) no
C10 C1 C2 C3 0.6(4) no
C2 C1 C11 O1 -178.3(2) no
C2 C1 C11 O2 1.6(3) no
C11 C1 C2 C3 179.4(2) no
C10 C1 C11 O1 0.5(4) no
C10 C1 C11 O2 -179.7(2) no
C11 C1 C10 C5 -179.5(2) no
C11 C1 C10 C9 -1.1(4) no
C1 C2 C3 C4 0.4(4) no
C2 C3 C4 C5 -1.1(4) no
C3 C4 C5 C6 -178.4(3) no
C3 C4 C5 C10 0.8(4) no
C4 C5 C6 C7 178.2(3) no
C4 C5 C10 C1 0.1(3) no
C4 C5 C10 C9 -178.4(2) no
C6 C5 C10 C1 179.3(2) no
C6 C5 C10 C9 0.8(4) no
C10 C5 C6 C7 -1.0(4) no
C5 C6 C7 C8 0.5(5) no
C6 C7 C8 C9 0.2(5) no
C7 C8 C9 C10 -0.4(4) no
C8 C9 C10 C1 -178.5(2) no
C8 C9 C10 C5 -0.1(3) no
C13 C12 C21 C16 47.8(3) no
C13 C12 C21 C20 167.6(2) no
C13 C12 C21 C30 -70.4(3) no
C21 C12 C13 C14 -56.1(3) no
C12 C13 C14 O2 179.4(2) no
C12 C13 C14 C15 61.2(3) no
O2 C14 C15 C16 179.3(2) no
C13 C14 C15 C16 -60.1(3) no
C14 C15 C16 C17 -124.5(3) no
C14 C15 C16 C21 54.4(3) no
C15 C16 C17 C18 179.9(2) no
C15 C16 C21 C12 -47.2(3) no
C15 C16 C21 C20 -165.8(2) no
C15 C16 C21 C30 71.8(3) no
C17 C16 C21 C12 131.8(3) no
C17 C16 C21 C20 13.1(4) no
C17 C16 C21 C30 -109.2(3) no
C21 C16 C17 C18 1.0(5) no
C16 C17 C18 C19 15.3(4) no
C17 C18 C19 C20 -44.1(3) no
C17 C18 C19 C25 -164.0(2) no
C18 C19 C20 C21 60.4(3) no
C18 C19 C20 C22 -170.8(2) no
C18 C19 C25 C24 177.0(2) no
C18 C19 C25 C26 -58.8(3) no
C20 C19 C25 C24 57.3(3) no
C20 C19 C25 C26 -178.5(2) no
C25 C19 C20 C21 -179.2(2) no
C25 C19 C20 C22 -50.5(3) no
C19 C20 C21 C12 -163.0(2) no
C19 C20 C21 C16 -44.0(3) no
C19 C20 C21 C30 76.3(3) no
C19 C20 C22 C23 51.8(3) no
C21 C20 C22 C23 -179.4(2) no
C22 C20 C21 C12 69.2(3) no
C22 C20 C21 C16 -171.8(2) no
C22 C20 C21 C30 -51.5(3) no
C20 C22 C23 C24 -55.8(3) no
C22 C23 C24 C25 55.9(3) no
C22 C23 C24 C28 166.9(2) no
C22 C23 C24 C29 -66.7(3) no
C23 C24 C25 C19 -59.6(3) no
C23 C24 C25 C26 168.8(2) no
C23 C24 C28 C27 -154.7(2) no
C23 C24 C28 C31 79.0(3) no
C25 C24 C28 C27 -40.2(3) no
C25 C24 C28 C31 -166.5(2) no
C28 C24 C25 C19 178.1(2) no
C28 C24 C25 C26 46.5(3) no
C29 C24 C25 C19 61.9(3) no
C29 C24 C25 C26 -69.7(3) no
C29 C24 C28 C27 78.4(2) no
C29 C24 C28 C31 -47.9(3) no
C19 C25 C26 C27 -164.1(2) no
C24 C25 C26 C27 -34.3(3) no
C25 C26 C27 C28 8.6(3) no
C26 C27 C28 C24 20.0(3) no
C26 C27 C28 C31 150.3(2) no
C24 C28 C31 C32 175.8(2) no
C24 C28 C31 C38 -60.3(4) no
C27 C28 C31 C32 54.0(3) no
C27 C28 C31 C38 177.9(2) no
C28 C31 C32 C33 173.3(2) no
C38 C31 C32 C33 48.4(4) no
C31 C32 C33 C34 165.7(3) no
C32 C33 C34 C35 162.3(2) no
C33 C34 C35 C36 -171.9(3) no
C33 C34 C35 C37 64.0(4) no
